data_2014111
loop_
_publ_author_name
'Wang, Lei'
'Zhang, Yong'
'Lu, Cheng-Rong'
'Zhang, De-Chun'

_publ_section_title
;
 1-(4-Bromophenyl)-3-(4-methylphenyl)prop-2-en-1-one
;
_journal_issue 9
_journal_name_full 'Acta Crystallographica Section C'
_journal_page_first o696
_journal_page_last o698
_journal_paper_doi 10.1107/S0108270104017883
_journal_volume 60
_journal_year 2004
_chemical_formula_iupac 'C16 H13 Br O'
_chemical_formula_moiety 'C16 H13 Br O'
_chemical_formula_sum 'C16 H13 Br O'
_chemical_formula_weight 301.17
_chemical_melting_point .437E-305
_chemical_name_common 4-Methyl-4'-bromo-chalcone
_chemical_name_systematic
;
1-(4-Bromophenyl)-3-(4-methylphenyl)prop-2-en-1-one
;
_space_group_IT_number 14
_symmetry_cell_setting monoclinic
_symmetry_space_group_name_Hall '-P 2ybc'
_symmetry_space_group_name_H-M 'P 1 21/c 1'
_atom_sites_solution_hydrogens geom
_atom_sites_solution_primary direct
_atom_sites_solution_secondary difmap
_audit_creation_method SHELXL97
_cell_angle_alpha 90.00
_cell_angle_beta 92.029(4)
_cell_angle_gamma 90.00
_cell_formula_units_Z 4
_cell_length_a 15.600(3)
_cell_length_b 14.235(3)
_cell_length_c 5.8621(11)
_cell_measurement_reflns_used 4569
_cell_measurement_temperature 193(2)
_cell_measurement_theta_max 25.0264
_cell_measurement_theta_min 3.1484
_cell_volume 1301.0(4)
_computing_cell_refinement CrystalClear
_computing_data_collection 'CrystalClear (Rigaku, 2001)'
_computing_data_reduction 'CrystalStructure (Rigaku, 2001)'
_computing_molecular_graphics SHELXL97
_computing_publication_material SHELXL97
_computing_structure_refinement 'SHELXL97 (Sheldrick, 1997b)'
_computing_structure_solution 'SHELXS97 (Sheldrick, 1997b)'
_diffrn_ambient_temperature 193(2)
_diffrn_detector_area_resol_mean 7.31
_diffrn_measured_fraction_theta_full 0.990
_diffrn_measured_fraction_theta_max 0.990
_diffrn_measurement_device_type 'Rigaku MercuryCCD area-detector'
_diffrn_measurement_method \w
_diffrn_radiation_monochromator graphite
_diffrn_radiation_source 'fine-focus sealed tube'
_diffrn_radiation_type MoK\a
_diffrn_radiation_wavelength 0.71070
_diffrn_reflns_av_R_equivalents 0.0507
_diffrn_reflns_av_sigmaI/netI 0.0279
_diffrn_reflns_limit_h_max 18
_diffrn_reflns_limit_h_min -18
_diffrn_reflns_limit_k_max 16
_diffrn_reflns_limit_k_min -16
_diffrn_reflns_limit_l_max 6
_diffrn_reflns_limit_l_min -6
_diffrn_reflns_number 12258
_diffrn_reflns_theta_full 25.02
_diffrn_reflns_theta_max 25.02
_diffrn_reflns_theta_min 3.15
_exptl_absorpt_coefficient_mu 3.144
_exptl_absorpt_correction_T_max 0.3823
_exptl_absorpt_correction_T_min 0.3558
_exptl_absorpt_correction_type multi-scan
_exptl_absorpt_process_details '(Jacobson, 1998)'
_exptl_crystal_colour light-yellow
_exptl_crystal_density_diffrn 1.538
_exptl_crystal_density_meas ?
_exptl_crystal_density_method 'not measured'
_exptl_crystal_description block
_exptl_crystal_F_000 608
_exptl_crystal_size_max 0.35
_exptl_crystal_size_mid 0.31
_exptl_crystal_size_min 0.30
_refine_diff_density_max 0.531
_refine_diff_density_min -0.336
_refine_ls_extinction_method none
_refine_ls_goodness_of_fit_ref 1.242
_refine_ls_hydrogen_treatment constr
_refine_ls_matrix_type full
_refine_ls_number_parameters 166
_refine_ls_number_reflns 2267
_refine_ls_number_restraints 0
_refine_ls_restrained_S_all 1.242
_refine_ls_R_factor_all 0.0477
_refine_ls_R_factor_gt 0.0429
_refine_ls_shift/su_max 0.001
_refine_ls_shift/su_mean 0.000
_refine_ls_structure_factor_coef Fsqd
_refine_ls_weighting_details 'calc w = 1/[\s^2^(Fo^2^)+(0.0295P)^2^+1.5303P] where P=(Fo^2^+2Fc^2^)/3'
_refine_ls_weighting_scheme calc
_refine_ls_wR_factor_gt 0.0896
_refine_ls_wR_factor_ref 0.0912
_reflns_number_gt 2144
_reflns_number_total 2267
_reflns_threshold_expression I>2\s(I)
_cod_data_source_file de1246.cif
_cod_data_source_block I
_cod_depositor_comments
;
The following automatic conversions were performed:

'_exptl_crystal_density_meas' value 'not measured' was changed to '?'
- the value is perceived as not measured.

Automatic conversion script
Id: cif_fix_values 3008 2015-01-20 13:52:24Z robertas 
;
_cod_original_sg_symbol_Hall '-p 2ybc'
_cod_original_sg_symbol_H-M 'P 21/c'
_cod_database_code 2014111

loop_
_symmetry_equiv_pos_as_xyz
'x, y, z'
'-x, y+1/2, -z+1/2'
'-x, -y, -z'
'x, -y-1/2, z-1/2'

loop_
_atom_site_label
_atom_site_fract_x
_atom_site_fract_y
_atom_site_fract_z
_atom_site_U_iso_or_equiv
_atom_site_adp_type
_atom_site_calc_flag
_atom_site_refinement_flags
_atom_site_occupancy
_atom_site_disorder_assembly
_atom_site_disorder_group
_atom_site_type_symbol
Br1 -0.38335(2) 0.37129(3) 0.22424(7) 0.04250(16) Uani d . 1 . . Br
O1 0.01755(15) 0.38037(19) -0.1995(4) 0.0432(6) Uani d . 1 . . O
C1 0.22169(19) 0.3884(2) 0.3007(5) 0.0228(6) Uani d . 1 . . C
C2 0.2183(2) 0.3475(2) 0.5172(5) 0.0249(7) Uani d . 1 . . C
H2 0.1650 0.3260 0.5705 0.030 Uiso calc R 1 . . H
C3 0.2920(2) 0.3382(2) 0.6551(5) 0.0262(7) Uani d . 1 . . C
H3 0.2885 0.3095 0.8008 0.031 Uiso calc R 1 . . H
C4 0.3711(2) 0.3702(2) 0.5832(5) 0.0265(7) Uani d . 1 . . C
C5 0.3741(2) 0.4126(2) 0.3704(5) 0.0292(7) Uani d . 1 . . C
H5 0.4272 0.4363 0.3201 0.035 Uiso calc R 1 . . H
C6 0.30137(19) 0.4210(2) 0.2304(5) 0.0252(7) Uani d . 1 . . C
H6 0.3054 0.4493 0.0844 0.030 Uiso calc R 1 . . H
C7 -0.09306(19) 0.3758(2) 0.0649(5) 0.0236(6) Uani d . 1 . . C
C8 -0.1539(2) 0.3431(2) -0.0966(5) 0.0269(7) Uani d . 1 . . C
H8 -0.1358 0.3213 -0.2403 0.032 Uiso calc R 1 . . H
C9 -0.2397(2) 0.3422(2) -0.0500(5) 0.0273(7) Uani d . 1 . . C
H9 -0.2807 0.3195 -0.1601 0.033 Uiso calc R 1 . . H
C10 -0.26536(19) 0.3747(2) 0.1584(5) 0.0261(6) Uani d . 1 . . C
C11 -0.2069(2) 0.4095(2) 0.3208(5) 0.0277(7) Uani d . 1 . . C
H11 -0.2257 0.4336 0.4615 0.033 Uiso calc R 1 . . H
C12 -0.12066(19) 0.4086(2) 0.2744(5) 0.0266(7) Uani d . 1 . . C
H12 -0.0798 0.4304 0.3861 0.032 Uiso calc R 1 . . H
C13 0.1473(2) 0.3945(2) 0.1434(5) 0.0248(7) Uani d . 1 . . C
H13 0.1581 0.4145 -0.0075 0.030 Uiso calc R 1 . . H
C14 0.06604(19) 0.3753(2) 0.1870(5) 0.0271(7) Uani d . 1 . . C
H14 0.0510 0.3597 0.3380 0.033 Uiso calc R 1 . . H
C15 -0.0012(2) 0.3780(2) 0.0020(6) 0.0296(7) Uani d . 1 . . C
C16 0.4515(2) 0.3583(2) 0.7358(5) 0.0315(7) Uani d . 1 . . C
H16A 0.4992 0.3379 0.6432 0.047 Uiso calc R 1 . . H
H16B 0.4410 0.3110 0.8530 0.047 Uiso calc R 1 . . H
H16C 0.4660 0.4183 0.8092 0.047 Uiso calc R 1 . . H

loop_
_atom_site_aniso_label
_atom_site_aniso_U_11
_atom_site_aniso_U_22
_atom_site_aniso_U_33
_atom_site_aniso_U_12
_atom_site_aniso_U_13
_atom_site_aniso_U_23
Br1 0.0243(2) 0.0459(2) 0.0575(3) 0.00039(15) 0.00448(15) -0.00353(18)
O1 0.0326(13) 0.0721(19) 0.0251(13) -0.0003(12) 0.0043(10) 0.0009(12)
C1 0.0261(16) 0.0183(15) 0.0242(15) 0.0022(12) 0.0034(12) -0.0006(12)
C2 0.0247(16) 0.0223(16) 0.0279(16) -0.0027(12) 0.0042(12) -0.0004(12)
C3 0.0333(17) 0.0250(16) 0.0206(15) 0.0010(13) 0.0033(13) 0.0023(12)
C4 0.0258(16) 0.0262(16) 0.0273(16) 0.0024(13) -0.0010(12) -0.0017(13)
C5 0.0238(16) 0.0326(18) 0.0313(17) -0.0026(13) 0.0048(13) 0.0013(14)
C6 0.0286(17) 0.0231(16) 0.0240(16) -0.0009(12) 0.0045(12) 0.0020(12)
C7 0.0249(16) 0.0230(15) 0.0228(15) 0.0012(12) -0.0015(12) 0.0030(12)
C8 0.0304(17) 0.0258(16) 0.0244(16) 0.0023(13) -0.0014(13) -0.0030(12)
C9 0.0286(17) 0.0240(16) 0.0288(17) -0.0002(13) -0.0080(13) -0.0037(13)
C10 0.0241(16) 0.0208(15) 0.0332(17) -0.0015(12) 0.0006(12) 0.0030(13)
C11 0.0341(18) 0.0268(16) 0.0223(16) 0.0015(14) 0.0027(13) -0.0017(12)
C12 0.0283(17) 0.0278(16) 0.0232(16) -0.0028(13) -0.0036(12) 0.0006(13)
C13 0.0296(17) 0.0221(15) 0.0228(15) 0.0031(12) 0.0035(12) 0.0028(12)
C14 0.0246(16) 0.0300(17) 0.0267(16) 0.0007(13) 0.0007(12) 0.0036(13)
C15 0.0295(17) 0.0290(17) 0.0300(18) 0.0000(13) -0.0012(13) 0.0000(13)
C16 0.0238(16) 0.041(2) 0.0294(17) 0.0026(14) -0.0020(13) 0.0033(14)

loop_
_atom_type_symbol
_atom_type_description
_atom_type_scat_dispersion_real
_atom_type_scat_dispersion_imag
_atom_type_scat_source
C C 0.0033 0.0016 'International Tables Vol C Tables 4.2.6.8 and 6.1.1.4'
H H 0.0000 0.0000 'International Tables Vol C Tables 4.2.6.8 and 6.1.1.4'
Br Br -0.2901 2.4595 'International Tables Vol C Tables 4.2.6.8 and 6.1.1.4'
O O 0.0106 0.0060 'International Tables Vol C Tables 4.2.6.8 and 6.1.1.4'

loop_
_geom_angle_atom_site_label_1
_geom_angle_atom_site_label_2
_geom_angle_atom_site_label_3
_geom_angle
_geom_angle_publ_flag
C2 C1 C6 117.8(3) y
C2 C1 C13 122.9(3) y
C6 C1 C13 119.2(3) y
C3 C2 C1 120.8(3) ?
C3 C2 H2 119.6 ?
C1 C2 H2 119.6 ?
C2 C3 C4 121.0(3) ?
C2 C3 H3 119.5 ?
C4 C3 H3 119.5 ?
C5 C4 C3 118.2(3) y
C5 C4 C16 121.4(3) y
C3 C4 C16 120.3(3) y
C6 C5 C4 121.2(3) ?
C6 C5 H5 119.4 ?
C4 C5 H5 119.4 ?
C5 C6 C1 121.0(3) ?
C5 C6 H6 119.5 ?
C1 C6 H6 119.5 ?
C12 C7 C8 119.0(3) y
C12 C7 C15 122.6(3) y
C8 C7 C15 118.3(3) y
C9 C8 C7 120.7(3) ?
C9 C8 H8 119.6 ?
C7 C8 H8 119.6 ?
C8 C9 C10 119.2(3) ?
C8 C9 H9 120.4 ?
C10 C9 H9 120.4 ?
C9 C10 C11 121.5(3) y
C9 C10 Br1 119.1(2) y
C11 C10 Br1 119.3(2) y
C12 C11 C10 118.9(3) ?
C12 C11 H11 120.6 ?
C10 C11 H11 120.6 ?
C11 C12 C7 120.6(3) ?
C11 C12 H12 119.7 ?
C7 C12 H12 119.7 ?
C14 C13 C1 127.5(3) y
C14 C13 H13 116.3 ?
C1 C13 H13 116.3 ?
C13 C14 C15 120.6(3) y
C13 C14 H14 119.7 ?
C15 C14 H14 119.7 ?
O1 C15 C14 121.3(3) y
O1 C15 C7 120.1(3) y
C14 C15 C7 118.6(3) ?
C4 C16 H16A 109.5 ?
C4 C16 H16B 109.5 ?
H16A C16 H16B 109.5 ?
C4 C16 H16C 109.5 ?
H16A C16 H16C 109.5 ?
H16B C16 H16C 109.5 ?

loop_
_geom_bond_atom_site_label_1
_geom_bond_atom_site_label_2
_geom_bond_site_symmetry_2
_geom_bond_distance
_geom_bond_publ_flag
Br1 C10 . 1.895(3) y
O1 C15 . 1.228(4) y
C1 C2 . 1.398(4) ?
C1 C6 . 1.403(4) ?
C1 C13 . 1.460(4) y
C2 C3 . 1.388(4) ?
C2 H2 . 0.9500 ?
C3 C4 . 1.394(4) y
C3 H3 . 0.9500 ?
C4 C5 . 1.389(5) ?
C4 C16 . 1.524(4) y
C5 C6 . 1.382(4) ?
C5 H5 . 0.9500 ?
C6 H6 . 0.9500 ?
C7 C12 . 1.396(4) ?
C7 C8 . 1.397(4) ?
C7 C15 . 1.493(4) y
C8 C9 . 1.375(4) ?
C8 H8 . 0.9500 ?
C9 C10 . 1.379(4) ?
C9 H9 . 0.9500 ?
C10 C11 . 1.387(4) ?
C11 C12 . 1.381(4) ?
C11 H11 . 0.9500 ?
C12 H12 . 0.9500 ?
C13 C14 . 1.330(4) y
C13 H13 . 0.9500 ?
C14 C15 . 1.482(4) y
C14 H14 . 0.9500 ?
C16 H16A . 0.9800 ?
C16 H16B . 0.9800 ?
C16 H16C . 0.9800 ?

loop_
_geom_hbond_atom_site_label_D
_geom_hbond_atom_site_label_H
_geom_hbond_atom_site_label_A
_geom_hbond_site_symmetry_D
_geom_hbond_site_symmetry_H
_geom_hbond_distance_DH
_geom_hbond_distance_HA
_geom_hbond_distance_DA
_geom_hbond_angle_DHA
_geom_hbond_publ_flag
C2 H2 O1 1_554 1_554 0.95 2.82 3.627(3) 144 y
C14 H14 O1 1_554 1_554 0.95 2.80 3.702(4) 160 y
C12 H12 O1 1_554 1_554 0.95 2.91 3.722(4) 145 y
C5 H5 Br1 1_455 1_455 0.95 3.17 3.953(5) 141 y
C16 H16A Br1 1_455 1_455 0.98 3.15 4.026(4) 149 y

loop_
_geom_torsion_atom_site_label_1
_geom_torsion_atom_site_label_2
_geom_torsion_atom_site_label_3
_geom_torsion_atom_site_label_4
_geom_torsion
_geom_torsion_publ_flag
C6 C1 C2 C3 -1.3(4) ?
C13 C1 C2 C3 176.0(3) y
C1 C2 C3 C4 0.8(5) ?
C2 C3 C4 C5 0.6(5) ?
C2 C3 C4 C16 -179.3(3) ?
C3 C4 C5 C6 -1.6(5) ?
C16 C4 C5 C6 178.3(3) ?
C4 C5 C6 C1 1.1(5) ?
C2 C1 C6 C5 0.3(4) ?
C13 C1 C6 C5 -177.1(3) y
C12 C7 C8 C9 -0.6(5) ?
C15 C7 C8 C9 -178.1(3) y
C7 C8 C9 C10 0.5(5) ?
C8 C9 C10 C11 0.9(5) ?
C8 C9 C10 Br1 -178.9(2) y
C9 C10 C11 C12 -2.1(5) ?
Br1 C10 C11 C12 177.7(2) y
C10 C11 C12 C7 2.0(5) ?
C8 C7 C12 C11 -0.6(5) ?
C15 C7 C12 C11 176.7(3) y
C2 C1 C13 C14 9.5(5) y
C6 C1 C13 C14 -173.3(3) y
C1 C13 C14 C15 -175.1(3) y
C13 C14 C15 O1 13.8(5) y
C13 C14 C15 C7 -167.5(3) y
C12 C7 C15 O1 -154.7(3) y
C8 C7 C15 O1 22.7(5) y
C12 C7 C15 C14 26.5(4) y
C8 C7 C15 C14 -156.1(3) y

loop_
_cod_related_entry_id
_cod_related_entry_database
_cod_related_entry_code
1 ChemSpider 30652392
